data_1525559
loop_
_publ_author_name
'Aleksiyko, R.'
'Berkowski, M.'
'Vasylechko, L.O.'
'Byszewski, P.'
'Dabrowski, B.'
'Diduszko, R.'
'Fink-Finowicki, J.'

_publ_section_title
;
 Common features of gallium perovskites
;
_journal_name_full 'Crystal Research and Technology'
_journal_page_first 789
_journal_page_last 800
_journal_volume 36
_journal_year 2001
_chemical_formula_sum 'Ga La0.39 O3 Pr0.61'
_chemical_name_systematic '(La0.39 Pr0.61) (Ga O3)'
_space_group_IT_number 62
_symmetry_space_group_name_Hall '-P 2c 2ab'
_symmetry_space_group_name_H-M 'P b n m'
_cell_angle_alpha 90
_cell_angle_beta 90
_cell_angle_gamma 90
_cell_formula_units_Z 4
_cell_length_a 5.4794
_cell_length_b 5.4866
_cell_length_c 7.7441
_cell_volume 232.813
_citation_journal_id_ASTM CRTEDF
_cod_data_source_file Aleksiyko_CRTEDF_2001_980.cif
_cod_data_source_block Ga1La0.39O3Pr0.61
_cod_original_sg_symbol_Hall '-P 2ac 2n (z,x,y)'
_cod_original_formula_sum 'Ga1 La0.39 O3 Pr0.61'
_cod_database_code 1525559

loop_
_symmetry_equiv_pos_as_xyz
x,y,z
x+1/2,-y+1/2,-z
-x+1/2,y+1/2,-z+1/2
-x,-y,z+1/2
-x,-y,-z
-x-1/2,y-1/2,z
x-1/2,-y-1/2,z-1/2
x,y,-z-1/2

loop_
_atom_site_label
_atom_site_type_symbol
_atom_site_fract_x
_atom_site_fract_y
_atom_site_fract_z
_atom_site_occupancy
_atom_site_U_iso_or_equiv
O2 O-2 0.7173 0.2821 0.0392 1 0.0
O1 O-2 0.0729 0.4874 0.25 1 0.0
Pr1 Pr+3 -0.0074 0.0288 0.25 0.61 0.0
La1 La+3 -0.0074 0.0288 0.25 0.39 0.0
Ga1 Ga+3 0.5 0 0 1 0.0
